data_2222800
loop_
_publ_author_name
'Zeng, Wu-Lan'
'Zhang, Hua-Xiang'
'Jian, Fang-Fang'

_publ_section_title
;
 3-[(5-Methylfuran-2-yl)methylene]-1,5-dioxaspiro[5.5]undecane-2,4-dione
;
_journal_coeditor_code LH2861
_journal_issue 8
_journal_name_full 'Acta Crystallographica Section E'
_journal_page_first o2035
_journal_paper_doi 10.1107/S160053680902947X
_journal_volume 65
_journal_year 2009
_chemical_formula_iupac 'C15 H16 O5'
_chemical_formula_moiety 'C15 H16 O5'
_chemical_formula_sum 'C15 H16 O5'
_chemical_formula_weight 276.28
_chemical_name_systematic
;
3-[(5-Methylfuran-2-yl)methylene]-1,5-dioxaspiro[5.5]undecane-2,4-dione
;
_space_group_IT_number 14
_symmetry_cell_setting monoclinic
_symmetry_space_group_name_Hall '-P 2ybc'
_symmetry_space_group_name_H-M 'P 1 21/c 1'
_atom_sites_solution_hydrogens geom
_atom_sites_solution_primary direct
_atom_sites_solution_secondary difmap
_cell_angle_alpha 90.00
_cell_angle_beta 97.04(3)
_cell_angle_gamma 90.00
_cell_formula_units_Z 8
_cell_length_a 19.314(4)
_cell_length_b 6.8289(14)
_cell_length_c 20.468(4)
_cell_measurement_reflns_used 3716
_cell_measurement_temperature 293(2)
_cell_measurement_theta_max 27.48
_cell_measurement_theta_min 3.10
_cell_volume 2679.2(10)
_computing_cell_refinement 'SAINT (Bruker, 1997)'
_computing_data_collection 'SMART (Bruker, 1997)'
_computing_data_reduction 'SAINT (Bruker, 1997)'
_computing_molecular_graphics 'SHELXTL (Sheldrick, 2008)'
_computing_publication_material 'SHELXTL (Sheldrick, 2008)'
_computing_structure_refinement 'SHELXL97 (Sheldrick, 2008)'
_computing_structure_solution 'SHELXS97 (Sheldrick, 2008)'
_diffrn_ambient_temperature 293(2)
_diffrn_measured_fraction_theta_full 0.981
_diffrn_measured_fraction_theta_max 0.981
_diffrn_measurement_device_type 'Bruker SMART CCD area-detector'
_diffrn_measurement_method '\f and \w'
_diffrn_radiation_monochromator graphite
_diffrn_radiation_source 'fine-focus sealed tube'
_diffrn_radiation_type MoK\a
_diffrn_radiation_wavelength 0.71073
_diffrn_reflns_av_R_equivalents 0.0493
_diffrn_reflns_av_sigmaI/netI 0.0505
_diffrn_reflns_limit_h_max 24
_diffrn_reflns_limit_h_min -25
_diffrn_reflns_limit_k_max 8
_diffrn_reflns_limit_k_min -8
_diffrn_reflns_limit_l_max 26
_diffrn_reflns_limit_l_min -26
_diffrn_reflns_number 21978
_diffrn_reflns_theta_full 27.48
_diffrn_reflns_theta_max 27.48
_diffrn_reflns_theta_min 3.10
_exptl_absorpt_coefficient_mu 0.103
_exptl_absorpt_correction_T_max 0.9847
_exptl_absorpt_correction_T_min 0.9777
_exptl_absorpt_correction_type multi-scan
_exptl_absorpt_process_details '(SADABS; Sheldrick, 1996)'
_exptl_crystal_colour yellow
_exptl_crystal_density_diffrn 1.370
_exptl_crystal_density_method 'not measured'
_exptl_crystal_description block
_exptl_crystal_F_000 1168
_exptl_crystal_size_max 0.22
_exptl_crystal_size_mid 0.18
_exptl_crystal_size_min 0.15
_refine_diff_density_max 0.400
_refine_diff_density_min -0.360
_refine_ls_extinction_method none
_refine_ls_goodness_of_fit_ref 1.019
_refine_ls_hydrogen_treatment constr
_refine_ls_matrix_type full
_refine_ls_number_parameters 363
_refine_ls_number_reflns 6028
_refine_ls_number_restraints 0
_refine_ls_restrained_S_all 1.019
_refine_ls_R_factor_all 0.0892
_refine_ls_R_factor_gt 0.0597
_refine_ls_shift/su_max 0.001
_refine_ls_shift/su_mean 0.000
_refine_ls_structure_factor_coef Fsqd
_refine_ls_weighting_details 'calc w=1/[\s^2^(Fo^2^)+(0.119P)^2^] where P=(Fo^2^+2Fc^2^)/3'
_refine_ls_weighting_scheme calc
_refine_ls_wR_factor_gt 0.1684
_refine_ls_wR_factor_ref 0.1980
_reflns_number_gt 3716
_reflns_number_total 6028
_reflns_threshold_expression I>2\s(I)
_cod_data_source_file lh2861.cif
_cod_data_source_block I
_cod_depositor_comments
;
The following automatic conversions were performed:
'_symmetry_cell_setting' value 'Monoclinic' changed to 'monoclinic'
according to '/home/saulius/struct/CIF-dictionaries/cif_core.dic'
dictionary named 'cif_core.dic' version 2.4.1 from 2010-06-29.

Automatic conversion script
Id: cif_fix_enum 1527 2010-12-29 10:47:43Z saulius 

The following automatic conversions were performed:

'_symmetry_cell_setting' value 'Monoclinic' changed to 'monoclinic'
according to /home/saulius/struct/CIF-dictionaries/cif_core.dic
dictionary named 'cif_core.dic' version 2.4.1 from 2010-06-29.

Automatic conversion script
Id: cif_fix_values 1715 2011-07-08 13:25:40Z adriana 
;
_cod_original_cell_volume 2679.2(9)
_cod_original_sg_symbol_H-M 'P 21/c'
_cod_database_code 2222800
_cod_database_fobs_code 2222800

loop_
_symmetry_equiv_pos_as_xyz
'x, y, z'
'-x, y+1/2, -z+1/2'
'-x, -y, -z'
'x, -y-1/2, z-1/2'

loop_
_atom_site_type_symbol
_atom_site_label
_atom_site_fract_x
_atom_site_fract_y
_atom_site_fract_z
_atom_site_U_iso_or_equiv
_atom_site_adp_type
_atom_site_calc_flag
_atom_site_refinement_flags
_atom_site_occupancy
_atom_site_disorder_assembly
_atom_site_disorder_group
O O2A 0.77282(7) 0.9079(2) 0.18291(7) 0.0240(4) Uani d . 1 . .
O O3A 0.85666(7) 1.0679(3) 0.38985(7) 0.0302(4) Uani d . 1 . .
O O4A 1.01152(7) 1.0476(3) 0.22791(7) 0.0298(4) Uani d . 1 . .
O O5A 0.97036(7) 1.1039(2) 0.41380(7) 0.0266(4) Uani d . 1 . .
O O6A 1.04784(7) 1.0940(2) 0.33323(7) 0.0250(4) Uani d . 1 . .
C C1A 0.74943(10) 0.9542(4) 0.28658(10) 0.0246(5) Uani d . 1 . .
H H1AA 0.7543 0.9805 0.3315 0.030 Uiso calc R 1 . .
C C2A 0.80226(10) 0.9507(3) 0.24675(9) 0.0226(5) Uani d . 1 . .
C C3A 0.70337(10) 0.8848(3) 0.18383(10) 0.0241(5) Uani d . 1 . .
C C4A 0.68697(10) 0.9107(4) 0.24655(11) 0.0264(5) Uani d . 1 . .
H H4AA 0.6428 0.9012 0.2600 0.032 Uiso calc R 1 . .
C C5A 0.87528(10) 0.9763(3) 0.25215(9) 0.0223(5) Uani d . 1 . .
H H5AA 0.8931 0.9559 0.2125 0.027 Uiso calc R 1 . .
C C6A 0.91304(10) 1.0628(3) 0.37011(10) 0.0234(5) Uani d . 1 . .
C C7A 0.92562(10) 1.0240(3) 0.30207(9) 0.0227(5) Uani d . 1 . .
C C8A 0.99672(10) 1.0523(4) 0.28365(10) 0.0244(5) Uani d . 1 . .
C C9A 1.03783(10) 1.0380(3) 0.39939(9) 0.0225(5) Uani d . 1 . .
C C10A 1.16592(10) 1.0837(4) 0.43581(10) 0.0294(5) Uani d . 1 . .
H H10A 1.1762 1.1199 0.3922 0.035 Uiso calc R 1 . .
H H10B 1.1991 1.1501 0.4677 0.035 Uiso calc R 1 . .
C C11A 1.17412(10) 0.8647(4) 0.44459(10) 0.0295(5) Uani d . 1 . .
H H11A 1.1698 0.8308 0.4899 0.035 Uiso calc R 1 . .
H H11B 1.2203 0.8263 0.4355 0.035 Uiso calc R 1 . .
C C12A 1.11918(10) 0.7519(4) 0.39880(10) 0.0265(5) Uani d . 1 . .
H H12C 1.1237 0.6130 0.4082 0.032 Uiso calc R 1 . .
H H12D 1.1273 0.7724 0.3534 0.032 Uiso calc R 1 . .
C C13A 1.04505(10) 0.8192(4) 0.40769(10) 0.0252(5) Uani d . 1 . .
H H13A 1.0117 0.7541 0.3755 0.030 Uiso calc R 1 . .
H H13B 1.0346 0.7824 0.4512 0.030 Uiso calc R 1 . .
C C14A 1.09154(10) 1.1511(4) 0.44459(10) 0.0275(5) Uani d . 1 . .
H H14C 1.0834 1.1312 0.4899 0.033 Uiso calc R 1 . .
H H14D 1.0868 1.2899 0.4349 0.033 Uiso calc R 1 . .
C C15A 0.66067(11) 0.8365(4) 0.12100(11) 0.0323(5) Uani d . 1 . .
H H15A 0.6659 0.9375 0.0893 0.049 Uiso calc R 1 . .
H H15B 0.6125 0.8269 0.1280 0.049 Uiso calc R 1 . .
H H15C 0.6758 0.7137 0.1049 0.049 Uiso calc R 1 . .
O O2B 0.72619(7) 0.4699(2) 0.32748(7) 0.0260(4) Uani d . 1 . .
O O3B 0.65167(7) 0.3142(3) 0.11772(7) 0.0311(4) Uani d . 1 . .
O O4B 0.48850(7) 0.3305(3) 0.27231(7) 0.0312(4) Uani d . 1 . .
O O5B 0.53852(7) 0.2773(3) 0.08899(7) 0.0289(4) Uani d . 1 . .
O O6B 0.45715(7) 0.2830(3) 0.16647(7) 0.0269(4) Uani d . 1 . .
C C1B 0.81544(10) 0.4690(4) 0.26779(11) 0.0289(5) Uani d . 1 . .
H H1BA 0.8604 0.4789 0.2562 0.035 Uiso calc R 1 . .
C C2B 0.75465(10) 0.4255(4) 0.22541(11) 0.0262(5) Uani d . 1 . .
H H2BA 0.7519 0.3999 0.1805 0.031 Uiso calc R 1 . .
C C3B 0.79632(10) 0.4941(4) 0.32922(11) 0.0269(5) Uani d . 1 . .
C C4B 0.69981(10) 0.4275(3) 0.26259(10) 0.0242(5) Uani d . 1 . .
C C5B 0.62670(10) 0.4016(3) 0.25433(10) 0.0229(5) Uani d . 1 . .
H H5BA 0.6071 0.4197 0.2932 0.027 Uiso calc R 1 . .
C C6B 0.50626(10) 0.3260(4) 0.21756(10) 0.0255(5) Uani d . 1 . .
C C7B 0.57830(10) 0.3558(3) 0.20207(10) 0.0238(5) Uani d . 1 . .
C C8B 0.59395(10) 0.3186(4) 0.13503(10) 0.0249(5) Uani d . 1 . .
C C9B 0.46957(10) 0.3378(4) 0.10066(10) 0.0251(5) Uani d . 1 . .
C C10B 0.34343(11) 0.2776(4) 0.06026(11) 0.0326(6) Uani d . 1 . .
H H10C 0.3122 0.2052 0.0282 0.039 Uiso calc R 1 . .
H H10D 0.3319 0.2447 0.1037 0.039 Uiso calc R 1 . .
C C11B 0.41892(11) 0.2164(4) 0.05488(11) 0.0309(5) Uani d . 1 . .
H H11C 0.4249 0.0789 0.0661 0.037 Uiso calc R 1 . .
H H11D 0.4288 0.2335 0.0099 0.037 Uiso calc R 1 . .
C C12B 0.45988(10) 0.5554(4) 0.09071(10) 0.0263(5) Uani d . 1 . .
H H12A 0.4725 0.5916 0.0479 0.032 Uiso calc R 1 . .
H H12B 0.4905 0.6249 0.1240 0.032 Uiso calc R 1 . .
C C13B 0.38411(10) 0.6153(4) 0.09512(10) 0.0285(5) Uani d . 1 . .
H H13C 0.3738 0.5974 0.1399 0.034 Uiso calc R 1 . .
H H13D 0.3783 0.7530 0.0842 0.034 Uiso calc R 1 . .
C C14B 0.33275(11) 0.4947(4) 0.04849(10) 0.0331(6) Uani d . 1 . .
H H14A 0.2854 0.5296 0.0550 0.040 Uiso calc R 1 . .
H H14B 0.3390 0.5252 0.0033 0.040 Uiso calc R 1 . .
C C15B 0.83547(11) 0.5452(4) 0.39357(12) 0.0354(6) Uani d . 1 . .
H H15D 0.8248 0.4525 0.4262 0.053 Uiso calc R 1 . .
H H15E 0.8225 0.6742 0.4061 0.053 Uiso calc R 1 . .
H H15F 0.8846 0.5421 0.3902 0.053 Uiso calc R 1 . .

loop_
_atom_site_aniso_label
_atom_site_aniso_U_11
_atom_site_aniso_U_22
_atom_site_aniso_U_33
_atom_site_aniso_U_12
_atom_site_aniso_U_13
_atom_site_aniso_U_23
O2A 0.0205(6) 0.0310(10) 0.0199(7) -0.0014(6) -0.0002(6) -0.0009(6)
O3A 0.0241(7) 0.0446(12) 0.0225(7) 0.0018(7) 0.0052(6) -0.0025(7)
O4A 0.0222(7) 0.0473(12) 0.0202(7) -0.0007(7) 0.0042(6) 0.0054(7)
O5A 0.0221(7) 0.0372(11) 0.0205(7) 0.0017(6) 0.0022(6) -0.0029(6)
O6A 0.0209(6) 0.0344(10) 0.0191(7) -0.0023(6) 0.0007(6) 0.0042(6)
C1A 0.0231(9) 0.0292(14) 0.0216(10) 0.0022(9) 0.0028(8) -0.0001(8)
C2A 0.0232(9) 0.0244(13) 0.0195(9) 0.0016(8) -0.0001(8) 0.0003(8)
C3A 0.0216(9) 0.0237(13) 0.0270(10) 0.0008(8) 0.0020(9) -0.0017(8)
C4A 0.0215(9) 0.0277(14) 0.0304(11) 0.0005(9) 0.0039(9) 0.0004(9)
C5A 0.0250(9) 0.0241(13) 0.0178(9) 0.0024(8) 0.0030(8) 0.0016(8)
C6A 0.0215(9) 0.0287(14) 0.0195(9) 0.0008(8) 0.0003(8) -0.0006(8)
C7A 0.0201(9) 0.0290(14) 0.0188(9) 0.0032(8) 0.0019(8) 0.0027(8)
C8A 0.0223(9) 0.0298(14) 0.0203(10) -0.0012(9) -0.0002(8) 0.0053(8)
C9A 0.0202(9) 0.0284(13) 0.0190(9) 0.0002(8) 0.0032(8) 0.0018(8)
C10A 0.0243(10) 0.0415(16) 0.0211(10) -0.0078(9) -0.0018(9) 0.0002(9)
C11A 0.0231(9) 0.0432(16) 0.0220(10) 0.0022(9) 0.0018(9) 0.0016(9)
C12A 0.0279(10) 0.0283(14) 0.0231(10) 0.0012(9) 0.0018(9) 0.0022(9)
C13A 0.0242(9) 0.0326(14) 0.0185(9) -0.0029(9) 0.0019(8) 0.0020(8)
C14A 0.0258(10) 0.0317(15) 0.0242(10) -0.0063(9) -0.0002(9) -0.0022(9)
C15A 0.0273(10) 0.0378(16) 0.0300(11) -0.0017(10) -0.0047(9) -0.0052(10)
O2B 0.0213(7) 0.0312(10) 0.0250(7) -0.0001(6) 0.0008(6) 0.0000(6)
O3B 0.0247(7) 0.0426(12) 0.0272(8) 0.0018(7) 0.0076(6) -0.0011(7)
O4B 0.0226(7) 0.0496(12) 0.0216(7) 0.0011(7) 0.0039(6) 0.0069(7)
O5B 0.0224(7) 0.0407(11) 0.0238(7) 0.0009(7) 0.0031(6) -0.0016(7)
O6B 0.0214(7) 0.0393(11) 0.0196(7) -0.0029(6) 0.0010(6) 0.0053(6)
C1B 0.0222(10) 0.0278(14) 0.0367(12) 0.0006(9) 0.0044(9) 0.0021(10)
C2B 0.0236(9) 0.0275(14) 0.0278(11) 0.0017(9) 0.0046(9) 0.0022(9)
C3B 0.0220(9) 0.0237(13) 0.0341(11) 0.0007(8) 0.0001(9) 0.0000(9)
C4B 0.0247(10) 0.0246(13) 0.0230(10) 0.0015(8) 0.0014(9) 0.0023(8)
C5B 0.0237(9) 0.0246(13) 0.0212(9) 0.0041(8) 0.0062(8) 0.0026(8)
C6B 0.0231(9) 0.0293(14) 0.0234(10) 0.0007(9) 0.0002(9) 0.0049(9)
C7B 0.0210(9) 0.0270(13) 0.0236(10) 0.0017(8) 0.0035(8) 0.0040(8)
C8B 0.0220(9) 0.0282(14) 0.0245(10) 0.0011(8) 0.0031(9) 0.0019(9)
C9B 0.0215(9) 0.0338(14) 0.0199(9) -0.0026(9) 0.0023(8) 0.0009(9)
C10B 0.0266(10) 0.0460(17) 0.0240(10) -0.0102(10) -0.0013(9) 0.0016(10)
C11B 0.0289(10) 0.0371(16) 0.0257(10) -0.0044(10) -0.0002(9) -0.0022(10)
C12B 0.0265(10) 0.0335(14) 0.0191(9) -0.0038(9) 0.0030(9) 0.0020(9)
C13B 0.0293(10) 0.0317(15) 0.0242(10) 0.0022(9) 0.0026(9) 0.0049(9)
C14B 0.0256(10) 0.0517(18) 0.0209(10) -0.0012(10) -0.0013(9) 0.0070(10)
C15B 0.0294(11) 0.0390(17) 0.0352(12) -0.0029(10) -0.0059(10) -0.0007(11)

loop_
_atom_type_symbol
_atom_type_description
_atom_type_scat_dispersion_real
_atom_type_scat_dispersion_imag
_atom_type_scat_source
C C 0.0033 0.0016 'International Tables Vol C Tables 4.2.6.8 and 6.1.1.4'
H H 0.0000 0.0000 'International Tables Vol C Tables 4.2.6.8 and 6.1.1.4'
O O 0.0106 0.0060 'International Tables Vol C Tables 4.2.6.8 and 6.1.1.4'

loop_
_geom_angle_atom_site_label_1
_geom_angle_atom_site_label_2
_geom_angle_atom_site_label_3
_geom_angle_site_symmetry_1
_geom_angle_site_symmetry_3
_geom_angle
_geom_angle_publ_flag
C3A O2A C2A . . 107.65(15) ?
C6A O5A C9A . . 118.84(15) ?
C8A O6A C9A . . 118.53(15) ?
C2A C1A C4A . . 107.20(18) ?
C2A C1A H1AA . . 126.4 ?
C4A C1A H1AA . . 126.4 ?
C1A C2A O2A . . 108.14(16) ?
C1A C2A C5A . . 138.96(19) ?
O2A C2A C5A . . 112.90(16) ?
O2A C3A C4A . . 109.96(18) ?
O2A C3A C15A . . 117.54(17) ?
C4A C3A C15A . . 132.49(18) ?
C3A C4A C1A . . 107.04(18) ?
C3A C4A H4AA . . 126.5 ?
C1A C4A H4AA . . 126.5 ?
C7A C5A C2A . . 134.69(18) ?
C7A C5A H5AA . . 112.7 ?
C2A C5A H5AA . . 112.7 ?
O3A C6A O5A . . 117.86(18) ?
O3A C6A C7A . . 125.73(18) ?
O5A C6A C7A . . 116.36(16) ?
C5A C7A C6A . . 124.74(17) ?
C5A C7A C8A . . 116.08(18) ?
C6A C7A C8A . . 119.01(18) ?
O4A C8A O6A . . 118.46(17) ?
O4A C8A C7A . . 124.77(19) ?
O6A C8A C7A . . 116.72(17) ?
O5A C9A O6A . . 109.72(16) ?
O5A C9A C13A . . 111.06(16) ?
O6A C9A C13A . . 110.32(17) ?
O5A C9A C14A . . 106.51(17) ?
O6A C9A C14A . . 106.11(16) ?
C13A C9A C14A . . 112.94(18) ?
C11A C10A C14A . . 111.55(18) ?
C11A C10A H10A . . 109.3 ?
C14A C10A H10A . . 109.3 ?
C11A C10A H10B . . 109.3 ?
C14A C10A H10B . . 109.3 ?
H10A C10A H10B . . 108.0 ?
C10A C11A C12A . . 111.68(18) ?
C10A C11A H11A . . 109.3 ?
C12A C11A H11A . . 109.3 ?
C10A C11A H11B . . 109.3 ?
C12A C11A H11B . . 109.3 ?
H11A C11A H11B . . 107.9 ?
C11A C12A C13A . . 111.25(18) ?
C11A C12A H12C . . 109.4 ?
C13A C12A H12C . . 109.4 ?
C11A C12A H12D . . 109.4 ?
C13A C12A H12D . . 109.4 ?
H12C C12A H12D . . 108.0 ?
C9A C13A C12A . . 110.95(17) ?
C9A C13A H13A . . 109.4 ?
C12A C13A H13A . . 109.4 ?
C9A C13A H13B . . 109.4 ?
C12A C13A H13B . . 109.4 ?
H13A C13A H13B . . 108.0 ?
C9A C14A C10A . . 110.81(18) ?
C9A C14A H14C . . 109.5 ?
C10A C14A H14C . . 109.5 ?
C9A C14A H14D . . 109.5 ?
C10A C14A H14D . . 109.5 ?
H14C C14A H14D . . 108.1 ?
C3A C15A H15A . . 109.5 ?
C3A C15A H15B . . 109.5 ?
H15A C15A H15B . . 109.5 ?
C3A C15A H15C . . 109.5 ?
H15A C15A H15C . . 109.5 ?
H15B C15A H15C . . 109.5 ?
C3B O2B C4B . . 107.26(16) ?
C8B O5B C9B . . 119.22(16) ?
C6B O6B C9B . . 118.84(15) ?
C3B C1B C2B . . 107.22(18) ?
C3B C1B H1BA . . 126.4 ?
C2B C1B H1BA . . 126.4 ?
C4B C2B C1B . . 107.33(19) ?
C4B C2B H2BA . . 126.3 ?
C1B C2B H2BA . . 126.3 ?
O2B C3B C1B . . 109.97(19) ?
O2B C3B C15B . . 116.81(18) ?
C1B C3B C15B . . 133.19(19) ?
C2B C4B O2B . . 108.21(17) ?
C2B C4B C5B . . 139.2(2) ?
O2B C4B C5B . . 112.55(17) ?
C7B C5B C4B . . 134.40(18) ?
C7B C5B H5BA . . 112.8 ?
C4B C5B H5BA . . 112.8 ?
O4B C6B O6B . . 117.93(17) ?
O4B C6B C7B . . 125.12(19) ?
O6B C6B C7B . . 116.91(17) ?
C5B C7B C8B . . 124.97(17) ?
C5B C7B C6B . . 115.77(18) ?
C8B C7B C6B . . 119.03(18) ?
O3B C8B O5B . . 117.70(18) ?
O3B C8B C7B . . 125.61(19) ?
O5B C8B C7B . . 116.63(16) ?
O5B C9B O6B . . 110.01(16) ?
O5B C9B C12B . . 111.21(17) ?
O6B C9B C12B . . 110.41(17) ?
O5B C9B C11B . . 106.25(17) ?
O6B C9B C11B . . 105.43(17) ?
C12B C9B C11B . . 113.30(18) ?
C14B C10B C11B . . 111.61(19) ?
C14B C10B H10C . . 109.3 ?
C11B C10B H10C . . 109.3 ?
C14B C10B H10D . . 109.3 ?
C11B C10B H10D . . 109.3 ?
H10C C10B H10D . . 108.0 ?
C9B C11B C10B . . 110.70(19) ?
C9B C11B H11C . . 109.5 ?
C10B C11B H11C . . 109.5 ?
C9B C11B H11D . . 109.5 ?
C10B C11B H11D . . 109.5 ?
H11C C11B H11D . . 108.1 ?
C9B C12B C13B . . 111.01(18) ?
C9B C12B H12A . . 109.4 ?
C13B C12B H12A . . 109.4 ?
C9B C12B H12B . . 109.4 ?
C13B C12B H12B . . 109.4 ?
H12A C12B H12B . . 108.0 ?
C14B C13B C12B . . 111.74(19) ?
C14B C13B H13C . . 109.3 ?
C12B C13B H13C . . 109.3 ?
C14B C13B H13D . . 109.3 ?
C12B C13B H13D . . 109.3 ?
H13C C13B H13D . . 107.9 ?
C10B C14B C13B . . 111.28(18) ?
C10B C14B H14A . . 109.4 ?
C13B C14B H14A . . 109.4 ?
C10B C14B H14B . . 109.4 ?
C13B C14B H14B . . 109.4 ?
H14A C14B H14B . . 108.0 ?
C3B C15B H15D . . 109.5 ?
C3B C15B H15E . . 109.5 ?
H15D C15B H15E . . 109.5 ?
C3B C15B H15F . . 109.5 ?
H15D C15B H15F . . 109.5 ?
H15E C15B H15F . . 109.5 ?

loop_
_geom_bond_atom_site_label_1
_geom_bond_atom_site_label_2
_geom_bond_site_symmetry_2
_geom_bond_distance
_geom_bond_publ_flag
O2A C3A . 1.353(2) ?
O2A C2A . 1.391(2) ?
O3A C6A . 1.207(2) ?
O4A C8A . 1.210(2) ?
O5A C6A . 1.364(2) ?
O5A C9A . 1.443(2) ?
O6A C8A . 1.357(2) ?
O6A C9A . 1.443(2) ?
C1A C2A . 1.382(3) ?
C1A C4A . 1.404(3) ?
C1A H1AA . 0.9300 ?
C2A C5A . 1.412(3) ?
C3A C4A . 1.371(3) ?
C3A C15A . 1.478(3) ?
C4A H4AA . 0.9300 ?
C5A C7A . 1.361(3) ?
C5A H5AA . 0.9300 ?
C6A C7A . 1.467(3) ?
C7A C8A . 1.481(3) ?
C9A C13A . 1.508(3) ?
C9A C14A . 1.514(3) ?
C10A C11A . 1.512(4) ?
C10A C14A . 1.540(3) ?
C10A H10A . 0.9700 ?
C10A H10B . 0.9700 ?
C11A C12A . 1.534(3) ?
C11A H11A . 0.9700 ?
C11A H11B . 0.9700 ?
C12A C13A . 1.536(3) ?
C12A H12C . 0.9700 ?
C12A H12D . 0.9700 ?
C13A H13A . 0.9700 ?
C13A H13B . 0.9700 ?
C14A H14C . 0.9700 ?
C14A H14D . 0.9700 ?
C15A H15A . 0.9600 ?
C15A H15B . 0.9600 ?
C15A H15C . 0.9600 ?
O2B C3B . 1.361(2) ?
O2B C4B . 1.393(2) ?
O3B C8B . 1.211(2) ?
O4B C6B . 1.212(2) ?
O5B C8B . 1.366(2) ?
O5B C9B . 1.442(2) ?
O6B C6B . 1.355(2) ?
O6B C9B . 1.446(2) ?
C1B C3B . 1.364(3) ?
C1B C2B . 1.403(3) ?
C1B H1BA . 0.9300 ?
C2B C4B . 1.378(3) ?
C2B H2BA . 0.9300 ?
C3B C15B . 1.478(3) ?
C4B C5B . 1.412(3) ?
C5B C7B . 1.368(3) ?
C5B H5BA . 0.9300 ?
C6B C7B . 1.478(3) ?
C7B C8B . 1.463(3) ?
C9B C12B . 1.508(3) ?
C9B C11B . 1.516(3) ?
C10B C14B . 1.512(4) ?
C10B C11B . 1.534(3) ?
C10B H10C . 0.9700 ?
C10B H10D . 0.9700 ?
C11B H11C . 0.9700 ?
C11B H11D . 0.9700 ?
C12B C13B . 1.533(3) ?
C12B H12A . 0.9700 ?
C12B H12B . 0.9700 ?
C13B C14B . 1.530(3) ?
C13B H13C . 0.9700 ?
C13B H13D . 0.9700 ?
C14B H14A . 0.9700 ?
C14B H14B . 0.9700 ?
C15B H15D . 0.9600 ?
C15B H15E . 0.9600 ?
C15B H15F . 0.9600 ?

loop_
_geom_hbond_atom_site_label_D
_geom_hbond_atom_site_label_H
_geom_hbond_atom_site_label_A
_geom_hbond_site_symmetry_A
_geom_hbond_distance_DH
_geom_hbond_distance_HA
_geom_hbond_distance_DA
_geom_hbond_angle_DHA
_geom_hbond_publ_flag
C1A H1AA O3A . 0.93 2.26 2.878(3) 123.3 no
C4A H4AA O4B 2_655 0.93 2.59 3.408(3) 147.4 yes
C1B H1BA O4A 2_745 0.93 2.50 3.376(3) 156.9 yes
C2B H2BA O3B . 0.93 2.26 2.884(3) 123.5 no
C12B H12B O4B 2_655 0.97 2.53 3.420(3) 151.9 yes
C13A H13A O4A 2_745 0.97 2.54 3.405(3) 148.8 yes
